data_4329632
loop_
_publ_author_name
'Pramuditha Abhayawardhana'
'Patricia A. Marzilli'
'Theshini Perera'
'Frank R. Fronczek'
'Luigi G. Marzilli'

_publ_section_title
;
 New Monodentate Amidine Superbasic Ligands with a Single Configuration in
 fac-[Re(CO)3(5,5'- or 6,6'-Me2bipyridine)(amidine)]BF4 Complexes
;
_journal_name_full 'Inorganic Chemistry'
_journal_page_first 7271
_journal_page_last 7283
_journal_paper_doi 10.1021/ic300625n
_journal_volume 51
_journal_year 2012
_chemical_formula_moiety 'C24 H30 N4 O3 Re, B F4 '
_chemical_formula_sum 'C24 H30 B F4 N4 O3 Re'
_chemical_formula_weight 695.53
_chemical_name_systematic
;
 ?
;
_space_group_IT_number 14
_symmetry_cell_setting monoclinic
_symmetry_space_group_name_Hall '-P 2ybc'
_symmetry_space_group_name_H-M 'P 1 21/c 1'
_atom_sites_solution_hydrogens geom
_atom_sites_solution_primary direct
_atom_sites_solution_secondary difmap
_audit_creation_method SHELXL-97
_cell_angle_alpha 90
_cell_angle_beta 105.942(4)
_cell_angle_gamma 90
_cell_formula_units_Z 4
_cell_length_a 12.5348(10)
_cell_length_b 10.8431(9)
_cell_length_c 19.692(2)
_cell_measurement_reflns_used 9792
_cell_measurement_temperature 90.0(5)
_cell_measurement_theta_max 34.0
_cell_measurement_theta_min 2.5
_cell_volume 2573.5(4)
_computing_cell_refinement 'HKL Scalepack (Otwinowski & Minor 1997)'
_computing_data_collection 'COLLECT (Nonius, 2000)'
_computing_data_reduction 'HKL Denzo and Scalepack (Otwinowski & Minor 1997)'
_computing_molecular_graphics 'ORTEP-3 for Windows (Farrugia, 1997)'
_computing_publication_material 'SHELXL-97 (Sheldrick, 2008)'
_computing_structure_refinement 'SHELXL-97 (Sheldrick, 2008)'
_computing_structure_solution 'SIR97 (Altomare  et al., 1999)'
_diffrn_ambient_temperature 90.0(5)
_diffrn_measured_fraction_theta_full 0.999
_diffrn_measured_fraction_theta_max 0.941
_diffrn_measurement_device 'Nonius KappaCCD (with Oxford Cryostream)'
_diffrn_measurement_method ' \w and \f scans '
_diffrn_radiation_monochromator graphite
_diffrn_radiation_source 'fine-focus sealed tube'
_diffrn_radiation_type MoK\a
_diffrn_radiation_wavelength 0.71073
_diffrn_reflns_av_R_equivalents 0.0294
_diffrn_reflns_av_sigmaI/netI 0.0400
_diffrn_reflns_limit_h_max 19
_diffrn_reflns_limit_h_min -19
_diffrn_reflns_limit_k_max 16
_diffrn_reflns_limit_k_min -16
_diffrn_reflns_limit_l_max 30
_diffrn_reflns_limit_l_min -30
_diffrn_reflns_number 48329
_diffrn_reflns_theta_full 25.00
_diffrn_reflns_theta_max 34.0
_diffrn_reflns_theta_min 2.5
_exptl_absorpt_coefficient_mu 4.785
_exptl_absorpt_correction_T_max 0.796
_exptl_absorpt_correction_T_min 0.358
_exptl_absorpt_correction_type multi-scan
_exptl_absorpt_process_details 'HKL Scalepack (Otwinowski & Minor 1997)'
_exptl_crystal_colour yellow
_exptl_crystal_density_diffrn 1.795
_exptl_crystal_description fragment
_exptl_crystal_F_000 1368
_exptl_crystal_size_max 0.27
_exptl_crystal_size_mid 0.20
_exptl_crystal_size_min 0.05
_refine_diff_density_max 1.831
_refine_diff_density_min -1.579
_refine_diff_density_rms 0.169
_refine_ls_extinction_method none
_refine_ls_goodness_of_fit_ref 1.053
_refine_ls_hydrogen_treatment mixed
_refine_ls_matrix_type full
_refine_ls_number_parameters 388
_refine_ls_number_reflns 9861
_refine_ls_number_restraints 5
_refine_ls_restrained_S_all 1.054
_refine_ls_R_factor_all 0.0437
_refine_ls_R_factor_gt 0.0301
_refine_ls_shift/su_max 0.001
_refine_ls_shift/su_mean 0.000
_refine_ls_structure_factor_coef Fsqd
_refine_ls_weighting_details 'calc w=1/[\s^2^(Fo^2^)+(0.0307P)^2^+2.8985P] where P=(Fo^2^+2Fc^2^)/3'
_refine_ls_weighting_scheme calc
_refine_ls_wR_factor_gt 0.0652
_refine_ls_wR_factor_ref 0.0695
_reflns_number_gt 8072
_reflns_number_total 9861
_reflns_threshold_expression I>2\s(I)
_cod_data_source_file ic300625n_si_002_08.cif
_cod_data_source_block Pram14
_cod_original_sg_symbol_Hall '-P 2ybc '
_cod_original_sg_symbol_H-M 'P 21/c '
_cod_database_code 4329632

loop_
_symmetry_equiv_pos_as_xyz
'x, y, z'
'-x, y+1/2, -z+1/2'
'-x, -y, -z'
'x, -y-1/2, z-1/2'

loop_
_atom_site_label
_atom_site_type_symbol
_atom_site_fract_x
_atom_site_fract_y
_atom_site_fract_z
_atom_site_U_iso_or_equiv
_atom_site_adp_type
_atom_site_occupancy
_atom_site_symmetry_multiplicity
_atom_site_calc_flag
_atom_site_refinement_flags
_atom_site_disorder_assembly
_atom_site_disorder_group
Re1 Re 0.732633(8) 0.310633(9) 0.026435(5) 0.01110(3) Uani 1 1 d . . .
O1 O 0.7608(2) 0.0288(2) 0.02725(12) 0.0258(5) Uani 1 1 d . . .
O2 O 0.58564(18) 0.2685(2) -0.12489(11) 0.0228(4) Uani 1 1 d . . .
O3 O 0.93811(18) 0.2928(2) -0.02922(12) 0.0237(4) Uani 1 1 d . . .
N1 N 0.71058(18) 0.5120(2) 0.03368(12) 0.0147(4) Uani 1 1 d . . .
N2 N 0.59230(18) 0.3342(2) 0.07306(12) 0.0137(4) Uani 1 1 d . . .
N3 N 0.82148(19) 0.3286(2) 0.13850(12) 0.0147(4) Uani 1 1 d . . .
H3N H 0.793(3) 0.278(3) 0.1617(19) 0.018 Uiso 1 1 d . . .
N4 N 0.93488(19) 0.3920(2) 0.24785(12) 0.0175(4) Uani 1 1 d . A .
C1 C 0.7580(2) 0.6022(3) 0.00378(15) 0.0170(5) Uani 1 1 d . . .
C2 C 0.7627(3) 0.7238(3) 0.02781(16) 0.0203(5) Uani 1 1 d . . .
H2 H 0.7970 0.7856 0.0068 0.024 Uiso 1 1 calc R . .
C3 C 0.7178(2) 0.7541(3) 0.08199(16) 0.0201(5) Uani 1 1 d . . .
H3 H 0.7240 0.8357 0.1001 0.024 Uiso 1 1 calc R . .
C4 C 0.6634(2) 0.6638(2) 0.10988(15) 0.0175(5) Uani 1 1 d . . .
H4 H 0.6297 0.6834 0.1462 0.021 Uiso 1 1 calc R . .
C5 C 0.6591(2) 0.5439(2) 0.08366(13) 0.0135(4) Uani 1 1 d . . .
C6 C 0.5931(2) 0.4454(2) 0.10539(13) 0.0138(4) Uani 1 1 d . . .
C7 C 0.5310(2) 0.4669(3) 0.15274(14) 0.0172(5) Uani 1 1 d . . .
H7 H 0.5333 0.5450 0.1749 0.021 Uiso 1 1 calc R . .
C8 C 0.4655(2) 0.3727(3) 0.16720(16) 0.0209(6) Uani 1 1 d . . .
H8 H 0.4258 0.3836 0.2015 0.025 Uiso 1 1 calc R . .
C9 C 0.4593(2) 0.2632(3) 0.13097(16) 0.0192(5) Uani 1 1 d . . .
H9 H 0.4113 0.1997 0.1381 0.023 Uiso 1 1 calc R . .
C10 C 0.5231(2) 0.2450(2) 0.08375(14) 0.0151(5) Uani 1 1 d . . .
C11 C 0.8070(3) 0.5703(3) -0.05536(16) 0.0222(6) Uani 1 1 d . . .
H11A H 0.8820 0.5375 -0.0358 0.033 Uiso 1 1 calc R . .
H11B H 0.8102 0.6444 -0.0832 0.033 Uiso 1 1 calc R . .
H11C H 0.7607 0.5079 -0.0857 0.033 Uiso 1 1 calc R . .
C12 C 0.5142(2) 0.1261(3) 0.04452(16) 0.0186(5) Uani 1 1 d . . .
H12A H 0.5216 0.1416 -0.0030 0.028 Uiso 1 1 calc R . .
H12B H 0.4418 0.0884 0.0410 0.028 Uiso 1 1 calc R . .
H12C H 0.5733 0.0702 0.0698 0.028 Uiso 1 1 calc R . .
C13 C 0.7489(2) 0.1349(2) 0.02934(14) 0.0159(5) Uani 1 1 d . . .
C14 C 0.6407(2) 0.2887(2) -0.06870(15) 0.0159(5) Uani 1 1 d . . .
C15 C 0.8613(2) 0.3031(3) -0.00786(15) 0.0168(5) Uani 1 1 d . . .
C16 C 0.9018(2) 0.3968(3) 0.17676(14) 0.0156(5) Uani 1 1 d . . .
C17 C 0.9613(2) 0.4847(3) 0.14050(15) 0.0193(5) Uani 1 1 d . . .
H17A H 0.9343 0.4734 0.0893 0.029 Uiso 1 1 calc R . .
H17B H 1.0412 0.4683 0.1561 0.029 Uiso 1 1 calc R . .
H17C H 0.9471 0.5697 0.1526 0.029 Uiso 1 1 calc R . .
C18 C 1.0261(2) 0.4678(3) 0.29114(16) 0.0236(6) Uani 1 1 d D . .
H18A H 1.0731 0.4948 0.2609 0.028 Uiso 0.479(6) 1 calc PR A 1
H18B H 1.0725 0.4149 0.3288 0.028 Uiso 0.479(6) 1 calc PR A 1
H18C H 1.0500 0.5273 0.2600 0.028 Uiso 0.521(6) 1 calc PR A 2
H18D H 1.0900 0.4136 0.3126 0.028 Uiso 0.521(6) 1 calc PR A 2
C19A C 0.9932(6) 0.5801(6) 0.3253(4) 0.0281(18) Uani 0.479(6) 1 d PD A 1
H19A H 0.9411 0.6297 0.2885 0.034 Uiso 0.479(6) 1 calc PR A 1
H19B H 1.0601 0.6310 0.3451 0.034 Uiso 0.479(6) 1 calc PR A 1
C20A C 0.9384(6) 0.5526(9) 0.3844(4) 0.038(2) Uani 0.479(6) 1 d PD A 1
H20A H 0.9666 0.6120 0.4234 0.046 Uiso 0.479(6) 1 calc PR A 1
H20B H 0.9607 0.4689 0.4031 0.046 Uiso 0.479(6) 1 calc PR A 1
C21A C 0.8108(5) 0.5597(8) 0.3609(4) 0.041(2) Uani 0.479(6) 1 d PD A 1
H21A H 0.7832 0.5332 0.4011 0.049 Uiso 0.479(6) 1 calc PR A 1
H21B H 0.7897 0.6473 0.3514 0.049 Uiso 0.479(6) 1 calc PR A 1
C22A C 0.7497(6) 0.4846(7) 0.2962(4) 0.037(2) Uani 0.479(6) 1 d PD A 1
H22A H 0.7680 0.5220 0.2549 0.044 Uiso 0.479(6) 1 calc PR A 1
H22B H 0.6694 0.4981 0.2895 0.044 Uiso 0.479(6) 1 calc PR A 1
C19B C 0.9952(7) 0.5383(7) 0.3493(4) 0.0353(19) Uani 0.521(6) 1 d PD A 2
H19C H 1.0620 0.5835 0.3763 0.042 Uiso 0.521(6) 1 calc PR A 2
H19D H 0.9775 0.4770 0.3819 0.042 Uiso 0.521(6) 1 calc PR A 2
C20B C 0.8996(6) 0.6304(7) 0.3299(4) 0.041(2) Uani 0.521(6) 1 d PD A 2
H20C H 0.9167 0.6923 0.2975 0.050 Uiso 0.521(6) 1 calc PR A 2
H20D H 0.8967 0.6744 0.3734 0.050 Uiso 0.521(6) 1 calc PR A 2
C21B C 0.7827(5) 0.5770(6) 0.2948(4) 0.0290(14) Uani 0.521(6) 1 d PD A 2
H21C H 0.7779 0.5558 0.2452 0.035 Uiso 0.521(6) 1 calc PR A 2
H21D H 0.7267 0.6417 0.2942 0.035 Uiso 0.521(6) 1 calc PR A 2
C22B C 0.7532(6) 0.4596(6) 0.3326(4) 0.0304(16) Uani 0.521(6) 1 d PD A 2
H22C H 0.8026 0.4546 0.3813 0.036 Uiso 0.521(6) 1 calc PR A 2
H22D H 0.6757 0.4655 0.3354 0.036 Uiso 0.521(6) 1 calc PR A 2
C23 C 0.7667(3) 0.3448(3) 0.29171(16) 0.0232(6) Uani 1 1 d D . .
H23A H 0.7528 0.3055 0.3338 0.028 Uiso 0.479(6) 1 calc PR A 1
H23B H 0.7107 0.3126 0.2497 0.028 Uiso 0.479(6) 1 calc PR A 1
H23C H 0.7193 0.3553 0.2428 0.028 Uiso 0.521(6) 1 calc PR A 2
H23D H 0.7358 0.2747 0.3124 0.028 Uiso 0.521(6) 1 calc PR A 2
C24 C 0.8824(2) 0.3063(3) 0.28709(15) 0.0186(5) Uani 1 1 d . A .
H24A H 0.9316 0.2975 0.3357 0.022 Uiso 1 1 calc R . .
H24B H 0.8764 0.2242 0.2643 0.022 Uiso 1 1 calc R . .
F1 F 0.27052(15) 0.59074(18) 0.32206(10) 0.0280(4) Uani 1 1 d . . .
F2 F 0.41435(19) 0.5662(2) 0.27253(14) 0.0384(7) Uani 0.891(5) 1 d P B 1
F3 F 0.2384(2) 0.5373(3) 0.20749(12) 0.0412(8) Uani 0.891(5) 1 d P B 1
F4 F 0.3172(3) 0.3999(2) 0.29142(18) 0.0545(10) Uani 0.891(5) 1 d P B 1
B1 B 0.3144(2) 0.5247(3) 0.27264(15) 0.0085(5) Uani 0.891(5) 1 d P B 1
F2A F 0.338(2) 0.571(2) 0.2309(14) 0.054(5) Uiso 0.109(5) 1 d P B 2
F3A F 0.232(2) 0.436(3) 0.2330(13) 0.054(5) Uiso 0.109(5) 1 d P B 2
F4A F 0.389(2) 0.439(3) 0.3191(14) 0.054(5) Uiso 0.109(5) 1 d P B 2
B1A B 0.3075 0.5093 0.2763 0.0085(5) Uani 0.109(5) 1 d P B 2

loop_
_atom_site_aniso_label
_atom_site_aniso_U_11
_atom_site_aniso_U_22
_atom_site_aniso_U_33
_atom_site_aniso_U_23
_atom_site_aniso_U_13
_atom_site_aniso_U_12
Re1 0.01203(5) 0.00947(5) 0.01251(5) -0.00110(4) 0.00453(3) 0.00005(4)
O1 0.0329(11) 0.0111(9) 0.0381(13) 0.0018(8) 0.0177(10) 0.0048(8)
O2 0.0223(10) 0.0255(10) 0.0190(10) -0.0044(8) 0.0028(8) 0.0041(9)
O3 0.0186(9) 0.0287(12) 0.0278(11) -0.0026(9) 0.0132(8) -0.0003(8)
N1 0.0140(10) 0.0137(10) 0.0158(10) -0.0001(8) 0.0029(8) 0.0012(8)
N2 0.0144(9) 0.0114(10) 0.0146(10) -0.0020(8) 0.0027(8) 0.0005(8)
N3 0.0145(10) 0.0153(11) 0.0156(10) 0.0001(8) 0.0066(8) -0.0024(8)
N4 0.0166(10) 0.0195(11) 0.0151(10) 0.0004(9) 0.0025(8) -0.0041(9)
C1 0.0197(12) 0.0139(12) 0.0173(12) 0.0010(10) 0.0047(10) 0.0004(10)
C2 0.0224(13) 0.0128(12) 0.0253(14) 0.0028(10) 0.0059(11) -0.0029(10)
C3 0.0204(13) 0.0109(11) 0.0271(14) -0.0025(10) 0.0031(11) -0.0014(10)
C4 0.0172(12) 0.0142(12) 0.0202(13) -0.0028(10) 0.0038(10) 0.0005(9)
C5 0.0150(11) 0.0107(11) 0.0138(11) -0.0009(9) 0.0026(9) 0.0005(9)
C6 0.0150(11) 0.0108(11) 0.0157(11) -0.0010(9) 0.0045(9) 0.0020(9)
C7 0.0212(12) 0.0143(12) 0.0185(12) -0.0028(10) 0.0096(10) 0.0032(10)
C8 0.0207(13) 0.0209(14) 0.0254(14) 0.0013(11) 0.0136(11) 0.0013(11)
C9 0.0171(12) 0.0184(13) 0.0248(14) 0.0003(11) 0.0101(10) -0.0009(10)
C10 0.0110(10) 0.0149(12) 0.0201(12) -0.0001(10) 0.0058(9) -0.0016(9)
C11 0.0274(14) 0.0200(13) 0.0228(13) 0.0027(11) 0.0129(11) -0.0003(12)
C12 0.0176(12) 0.0140(12) 0.0242(14) -0.0046(10) 0.0058(10) -0.0042(10)
C13 0.0188(12) 0.0111(11) 0.0189(12) 0.0012(9) 0.0072(10) 0.0020(9)
C14 0.0169(11) 0.0145(12) 0.0176(12) -0.0010(9) 0.0070(10) 0.0031(9)
C15 0.0167(11) 0.0173(12) 0.0173(12) -0.0018(10) 0.0061(9) 0.0015(10)
C16 0.0127(11) 0.0173(12) 0.0167(12) 0.0012(9) 0.0042(9) 0.0007(9)
C17 0.0161(12) 0.0237(14) 0.0183(13) -0.0014(11) 0.0051(10) -0.0076(10)
C18 0.0193(13) 0.0298(16) 0.0182(13) 0.0003(12) -0.0009(10) -0.0097(12)
C19A 0.023(3) 0.014(3) 0.040(5) -0.007(3) -0.003(3) -0.006(3)
C20A 0.031(4) 0.053(5) 0.031(4) -0.026(4) 0.007(3) -0.011(4)
C21A 0.026(3) 0.048(5) 0.051(5) -0.028(4) 0.015(3) -0.007(3)
C22A 0.023(3) 0.048(5) 0.040(5) -0.023(4) 0.009(3) 0.001(3)
C19B 0.038(4) 0.031(4) 0.030(4) -0.006(3) -0.003(3) -0.010(4)
C20B 0.046(4) 0.030(4) 0.046(4) -0.016(3) 0.010(3) -0.008(3)
C21B 0.031(3) 0.021(3) 0.037(4) -0.004(3) 0.013(3) -0.002(2)
C22B 0.037(4) 0.033(4) 0.027(3) -0.008(3) 0.019(3) -0.005(3)
C23 0.0238(14) 0.0273(15) 0.0206(14) -0.0001(11) 0.0098(11) -0.0037(12)
C24 0.0218(12) 0.0176(12) 0.0161(12) 0.0014(10) 0.0047(10) -0.0019(11)
F1 0.0276(9) 0.0355(11) 0.0215(9) -0.0076(8) 0.0077(7) 0.0101(8)
F2 0.0284(12) 0.0439(15) 0.0478(15) -0.0245(12) 0.0188(11) -0.0096(11)
F3 0.0378(13) 0.0599(19) 0.0223(11) -0.0163(11) 0.0025(10) 0.0096(12)
F4 0.095(3) 0.0231(13) 0.069(2) 0.0156(12) 0.062(2) 0.0181(14)
B1 0.0126(11) 0.0058(11) 0.0072(11) -0.0030(9) 0.0032(9) 0.0037(9)
B1A 0.0126(11) 0.0058(11) 0.0072(11) -0.0030(9) 0.0032(9) 0.0037(9)

loop_
_atom_type_symbol
_atom_type_description
_atom_type_scat_dispersion_real
_atom_type_scat_dispersion_imag
_atom_type_scat_source
C C 0.0033 0.0016 'International Tables Vol C Tables 4.2.6.8 and 6.1.1.4'
H H 0.0000 0.0000 'International Tables Vol C Tables 4.2.6.8 and 6.1.1.4'
B B 0.0013 0.0007 'International Tables Vol C Tables 4.2.6.8 and 6.1.1.4'
F F 0.0171 0.0103 'International Tables Vol C Tables 4.2.6.8 and 6.1.1.4'
N N 0.0061 0.0033 'International Tables Vol C Tables 4.2.6.8 and 6.1.1.4'
O O 0.0106 0.0060 'International Tables Vol C Tables 4.2.6.8 and 6.1.1.4'
Re Re -1.0185 7.2310 'International Tables Vol C Tables 4.2.6.8 and 6.1.1.4'

loop_
_geom_angle_atom_site_label_1
_geom_angle_atom_site_label_2
_geom_angle_atom_site_label_3
_geom_angle
C15 Re1 C13 82.81(11)
C15 Re1 C14 89.33(11)
C13 Re1 C14 86.35(11)
C15 Re1 N3 96.60(10)
C13 Re1 N3 92.17(10)
C14 Re1 N3 173.67(10)
C15 Re1 N1 101.40(10)
C13 Re1 N1 174.18(10)
C14 Re1 N1 97.64(10)
N3 Re1 N1 83.41(8)
C15 Re1 N2 174.34(10)
C13 Re1 N2 101.12(10)
C14 Re1 N2 94.97(10)
N3 Re1 N2 79.26(8)
N1 Re1 N2 74.40(8)
C1 N1 C5 118.7(2)
C1 N1 Re1 127.26(19)
C5 N1 Re1 112.97(17)
C10 N2 C6 118.9(2)
C10 N2 Re1 126.78(18)
C6 N2 Re1 113.06(17)
C16 N3 Re1 136.74(19)
C16 N3 H3N 115(2)
Re1 N3 H3N 108(2)
C16 N4 C24 121.0(2)
C16 N4 C18 123.2(2)
C24 N4 C18 115.8(2)
N1 C1 C2 121.0(3)
N1 C1 C11 119.4(2)
C2 C1 C11 119.5(3)
C3 C2 C1 120.0(3)
C3 C2 H2 120.0
C1 C2 H2 120.0
C2 C3 C4 119.2(3)
C2 C3 H3 120.4
C4 C3 H3 120.4
C3 C4 C5 118.9(3)
C3 C4 H4 120.5
C5 C4 H4 120.5
N1 C5 C4 121.8(2)
N1 C5 C6 115.9(2)
C4 C5 C6 122.2(2)
N2 C6 C7 121.9(2)
N2 C6 C5 115.8(2)
C7 C6 C5 122.1(2)
C8 C7 C6 119.1(3)
C8 C7 H7 120.5
C6 C7 H7 120.5
C9 C8 C7 118.8(3)
C9 C8 H8 120.6
C7 C8 H8 120.6
C8 C9 C10 120.4(3)
C8 C9 H9 119.8
C10 C9 H9 119.8
N2 C10 C9 120.7(3)
N2 C10 C12 119.8(2)
C9 C10 C12 119.5(2)
C1 C11 H11A 109.5
C1 C11 H11B 109.5
H11A C11 H11B 109.5
C1 C11 H11C 109.5
H11A C11 H11C 109.5
H11B C11 H11C 109.5
C10 C12 H12A 109.5
C10 C12 H12B 109.5
H12A C12 H12B 109.5
C10 C12 H12C 109.5
H12A C12 H12C 109.5
H12B C12 H12C 109.5
O1 C13 Re1 175.7(2)
O2 C14 Re1 176.2(2)
O3 C15 Re1 176.9(3)
N3 C16 N4 123.0(2)
N3 C16 C17 119.2(2)
N4 C16 C17 117.8(2)
C16 C17 H17A 109.5
C16 C17 H17B 109.5
H17A C17 H17B 109.5
C16 C17 H17C 109.5
H17A C17 H17C 109.5
H17B C17 H17C 109.5
N4 C18 C19A 116.5(4)
N4 C18 C19B 113.6(4)
N4 C18 H18A 108.2
C19A C18 H18A 108.2
N4 C18 H18B 108.2
C19A C18 H18B 108.2
H18A C18 H18B 107.3
N4 C18 H18C 108.9
C19B C18 H18C 108.9
N4 C18 H18D 108.9
C19B C18 H18D 108.9
H18C C18 H18D 107.7
C18 C19A C20A 114.6(6)
C18 C19A H19A 108.6
C20A C19A H19A 108.6
C18 C19A H19B 108.6
C20A C19A H19B 108.6
H19A C19A H19B 107.6
C19A C20A C21A 113.9(7)
C19A C20A H20A 108.8
C21A C20A H20A 108.8
C19A C20A H20B 108.8
C21A C20A H20B 108.8
H20A C20A H20B 107.7
C22A C21A C20A 117.8(6)
C22A C21A H21A 107.9
C20A C21A H21A 107.9
C22A C21A H21B 107.9
C20A C21A H21B 107.9
H21A C21A H21B 107.2
C21A C22A C23 121.8(7)
C21A C22A H22A 106.9
C23 C22A H22A 106.9
C21A C22A H22B 106.9
C23 C22A H22B 106.9
H22A C22A H22B 106.7
C18 C19B C20B 119.2(6)
C18 C19B H19C 107.5
C20B C19B H19C 107.5
C18 C19B H19D 107.5
C20B C19B H19D 107.5
H19C C19B H19D 107.0
C19B C20B C21B 116.6(6)
C19B C20B H20C 108.1
C21B C20B H20C 108.1
C19B C20B H20D 108.1
C21B C20B H20D 108.1
H20C C20B H20D 107.3
C20B C21B C22B 114.2(6)
C20B C21B H21C 108.7
C22B C21B H21C 108.7
C20B C21B H21D 108.7
C22B C21B H21D 108.7
H21C C21B H21D 107.6
C23 C22B C21B 109.8(5)
C23 C22B H22C 109.7
C21B C22B H22C 109.7
C23 C22B H22D 109.7
C21B C22B H22D 109.7
H22C C22B H22D 108.2
C22B C23 C24 120.0(4)
C24 C23 C22A 114.8(4)
C24 C23 H23A 108.6
C22A C23 H23A 108.6
C24 C23 H23B 108.6
C22A C23 H23B 108.6
H23A C23 H23B 107.5
C22B C23 H23C 107.3
C24 C23 H23C 107.3
C22B C23 H23D 107.3
C24 C23 H23D 107.3
H23C C23 H23D 106.9
N4 C24 C23 115.1(2)
N4 C24 H24A 108.5
C23 C24 H24A 108.5
N4 C24 H24B 108.5
C23 C24 H24B 108.5
H24A C24 H24B 107.5
F2 B1 F3 112.0(3)
F2 B1 F4 111.8(3)
F3 B1 F4 107.7(3)
F2 B1 F1 111.6(2)
F3 B1 F1 106.7(2)
F4 B1 F1 106.9(2)

loop_
_geom_bond_atom_site_label_1
_geom_bond_atom_site_label_2
_geom_bond_distance
Re1 C15 1.913(3)
Re1 C13 1.915(3)
Re1 C14 1.926(3)
Re1 N3 2.190(2)
Re1 N1 2.211(2)
Re1 N2 2.211(2)
O1 C13 1.162(3)
O2 C14 1.153(3)
O3 C15 1.157(3)
N1 C1 1.360(4)
N1 C5 1.361(3)
N2 C10 1.354(3)
N2 C6 1.362(3)
N3 C16 1.308(3)
N3 H3N 0.85(4)
N4 C16 1.347(3)
N4 C24 1.475(4)
N4 C18 1.475(4)
C1 C2 1.396(4)
C1 C11 1.499(4)
C2 C3 1.376(4)
C2 H2 0.9500
C3 C4 1.390(4)
C3 H3 0.9500
C4 C5 1.394(4)
C4 H4 0.9500
C5 C6 1.484(4)
C6 C7 1.389(4)
C7 C8 1.388(4)
C7 H7 0.9500
C8 C9 1.376(4)
C8 H8 0.9500
C9 C10 1.397(4)
C9 H9 0.9500
C10 C12 1.491(4)
C11 H11A 0.9800
C11 H11B 0.9800
C11 H11C 0.9800
C12 H12A 0.9800
C12 H12B 0.9800
C12 H12C 0.9800
C16 C17 1.506(4)
C17 H17A 0.9800
C17 H17B 0.9800
C17 H17C 0.9800
C18 C19A 1.503(7)
C18 C19B 1.513(7)
C18 H18A 0.9900
C18 H18B 0.9900
C18 H18C 0.9900
C18 H18D 0.9900
C19A C20A 1.534(8)
C19A H19A 0.9900
C19A H19B 0.9900
C20A C21A 1.539(8)
C20A H20A 0.9900
C20A H20B 0.9900
C21A C22A 1.529(8)
C21A H21A 0.9900
C21A H21B 0.9900
C22A C23 1.536(7)
C22A H22A 0.9900
C22A H22B 0.9900
C19B C20B 1.526(8)
C19B H19C 0.9900
C19B H19D 0.9900
C20B C21B 1.550(8)
C20B H20C 0.9900
C20B H20D 0.9900
C21B C22B 1.569(8)
C21B H21C 0.9900
C21B H21D 0.9900
C22B C23 1.517(6)
C22B H22C 0.9900
C22B H22D 0.9900
C23 C24 1.535(4)
C23 H23A 0.9900
C23 H23B 0.9900
C23 H23C 0.9900
C23 H23D 0.9900
C24 H24A 0.9900
C24 H24B 0.9900
F1 B1 1.434(3)
F2 B1 1.332(4)
F3 B1 1.378(4)
F4 B1 1.401(4)

loop_
_geom_hbond_atom_site_label_D
_geom_hbond_atom_site_label_H
_geom_hbond_atom_site_label_A
_geom_hbond_distance_DH
_geom_hbond_distance_HA
_geom_hbond_distance_DA
_geom_hbond_angle_DHA
_geom_hbond_site_symmetry_A
N3 H3N F1 0.85(4) 2.24(4) 3.013(3) 151(3) 2_645

loop_
_geom_torsion_atom_site_label_1
_geom_torsion_atom_site_label_2
_geom_torsion_atom_site_label_3
_geom_torsion_atom_site_label_4
_geom_torsion
C15 Re1 N1 C1 15.3(2)
C14 Re1 N1 C1 -75.5(2)
N3 Re1 N1 C1 110.8(2)
N2 Re1 N1 C1 -168.6(2)
C15 Re1 N1 C5 -152.64(18)
C14 Re1 N1 C5 116.50(18)
N3 Re1 N1 C5 -57.21(18)
N2 Re1 N1 C5 23.45(17)
C13 Re1 N2 C10 -13.7(2)
C14 Re1 N2 C10 73.5(2)
N3 Re1 N2 C10 -103.9(2)
N1 Re1 N2 C10 170.1(2)
C13 Re1 N2 C6 152.91(18)
C14 Re1 N2 C6 -119.84(19)
N3 Re1 N2 C6 62.80(18)
N1 Re1 N2 C6 -23.28(17)
C15 Re1 N3 C16 49.1(3)
C13 Re1 N3 C16 132.1(3)
N1 Re1 N3 C16 -51.7(3)
N2 Re1 N3 C16 -127.0(3)
C5 N1 C1 C2 5.6(4)
Re1 N1 C1 C2 -161.8(2)
C5 N1 C1 C11 -175.1(2)
Re1 N1 C1 C11 17.5(4)
N1 C1 C2 C3 -0.8(4)
C11 C1 C2 C3 179.9(3)
C1 C2 C3 C4 -3.1(4)
C2 C3 C4 C5 2.1(4)
C1 N1 C5 C4 -6.6(4)
Re1 N1 C5 C4 162.5(2)
C1 N1 C5 C6 170.1(2)
Re1 N1 C5 C6 -20.8(3)
C3 C4 C5 N1 2.7(4)
C3 C4 C5 C6 -173.7(2)
C10 N2 C6 C7 4.6(4)
Re1 N2 C6 C7 -163.2(2)
C10 N2 C6 C5 -171.9(2)
Re1 N2 C6 C5 20.3(3)
N1 C5 C6 N2 0.4(3)
C4 C5 C6 N2 177.0(2)
N1 C5 C6 C7 -176.1(2)
C4 C5 C6 C7 0.5(4)
N2 C6 C7 C8 -0.5(4)
C5 C6 C7 C8 175.8(3)
C6 C7 C8 C9 -3.8(4)
C7 C8 C9 C10 3.9(4)
C6 N2 C10 C9 -4.5(4)
Re1 N2 C10 C9 161.5(2)
C6 N2 C10 C12 175.2(2)
Re1 N2 C10 C12 -18.8(4)
C8 C9 C10 N2 0.3(4)
C8 C9 C10 C12 -179.4(3)
Re1 N3 C16 N4 175.3(2)
Re1 N3 C16 C17 -5.1(4)
C24 N4 C16 N3 1.0(4)
C18 N4 C16 N3 179.4(3)
C24 N4 C16 C17 -178.6(2)
C18 N4 C16 C17 -0.3(4)
C16 N4 C18 C19A 101.2(5)
C24 N4 C18 C19A -80.3(5)
C16 N4 C18 C19B 128.6(4)
C24 N4 C18 C19B -53.0(5)
N4 C18 C19A C20A 68.8(7)
C18 C19A C20A C21A -98.8(8)
C19A C20A C21A C22A 52.6(11)
C20A C21A C22A C23 55.4(12)
N4 C18 C19B C20B -59.5(8)
C18 C19B C20B C21B 64.4(10)
C19B C20B C21B C22B 46.5(9)
C20B C21B C22B C23 -101.7(7)
C21B C22B C23 C24 66.4(6)
C21A C22A C23 C24 -67.7(8)
C16 N4 C24 C23 -75.6(3)
C18 N4 C24 C23 106.0(3)
C22B C23 C24 N4 -65.9(5)
C22A C23 C24 N4 -34.0(5)
B1A F1 B1 F2 -139.7(10)
B1A F1 B1 F3 97.7(9)
B1A F1 B1 F4 -17.2(7)
B1 F1 B1A F2A -13.0(15)
B1 F1 B1A F3A -125.7(15)
B1 F1 B1A F4A 110.8(15)
